data_7232259
loop_
_publ_author_name
'Adjei, Jeanette A.'
'Lough, Alan J.'
'Gossage, Robert A.'

_publ_section_title
;
 Synthesis and characterisation of \k2-N,O-oxazoline-enolate complexes of
 nickel(ii): explorations in coordination chemistry and metal-mediated
 polymerisation
;
_journal_issue 7
_journal_name_full 'RSC Advances'
_journal_page_first 3956
_journal_paper_doi 10.1039/C8RA10304F
_journal_volume 9
_journal_year 2019
_chemical_formula_moiety 'C22 H24 N2 Ni O4 S2'
_chemical_formula_sum 'C22 H24 N2 Ni O4 S2'
_chemical_formula_weight 503.26
_space_group_crystal_system monoclinic
_space_group_IT_number 14
_space_group_name_Hall '-P 2yn'
_space_group_name_H-M_alt 'P 1 21/n 1'
_symmetry_space_group_name_Hall '-P 2yn'
_symmetry_space_group_name_H-M 'P 1 21/n 1'
_atom_sites_solution_hydrogens geom
_audit_creation_method SHELXL-2016/6
_audit_update_record
;
2018-12-12 deposited with the CCDC.
2019-01-10 downloaded from the CCDC.
;
_cell_angle_alpha 90
_cell_angle_beta 104.652(2)
_cell_angle_gamma 90
_cell_formula_units_Z 4
_cell_length_a 9.8995(5)
_cell_length_b 14.7668(8)
_cell_length_c 16.2988(9)
_cell_measurement_reflns_used 9890
_cell_measurement_temperature 150(2)
_cell_measurement_theta_max 27.33
_cell_measurement_theta_min 2.53
_cell_volume 2305.1(2)
_computing_cell_refinement APEX2
_computing_data_collection 'APEX2 (Bruker, 2014)'
_computing_data_reduction 'SAINT (Bruker, 2014)'
_computing_molecular_graphics 'PLATON (Spek, 2009)'
_computing_publication_material 'SHELXTL (Sheldrick, 2008)'
_computing_structure_refinement 'SHELXL-2016/6 (Sheldrick, 2016)'
_computing_structure_solution 'SHELXT (Sheldrick, 2015)'
_diffrn_ambient_temperature 150(2)
_diffrn_measured_fraction_theta_full 1.000
_diffrn_measured_fraction_theta_max 0.999
_diffrn_measurement_device_type 'Bruker Kappa APEX-DUO CCD'
_diffrn_measurement_method '\f and \w scans'
_diffrn_radiation_type MoK\a
_diffrn_radiation_wavelength 0.71073
_diffrn_reflns_av_R_equivalents 0.0282
_diffrn_reflns_av_unetI/netI 0.0229
_diffrn_reflns_Laue_measured_fraction_full 1.000
_diffrn_reflns_Laue_measured_fraction_max 0.999
_diffrn_reflns_limit_h_max 12
_diffrn_reflns_limit_h_min -12
_diffrn_reflns_limit_k_max 19
_diffrn_reflns_limit_k_min -19
_diffrn_reflns_limit_l_max 21
_diffrn_reflns_limit_l_min -21
_diffrn_reflns_number 31003
_diffrn_reflns_point_group_measured_fraction_full 1.000
_diffrn_reflns_point_group_measured_fraction_max 0.999
_diffrn_reflns_theta_full 25.242
_diffrn_reflns_theta_max 27.519
_diffrn_reflns_theta_min 1.889
_diffrn_source 'sealed tube with Bruker Triumph monochromator'
_exptl_absorpt_coefficient_mu 1.054
_exptl_absorpt_correction_T_max 0.7456
_exptl_absorpt_correction_T_min 0.7172
_exptl_absorpt_correction_type multi-scan
_exptl_absorpt_process_details 'SADABS (Bruker, 2014)'
_exptl_crystal_colour green
_exptl_crystal_density_diffrn 1.450
_exptl_crystal_description Block
_exptl_crystal_F_000 1048
_exptl_crystal_size_max 0.280
_exptl_crystal_size_mid 0.240
_exptl_crystal_size_min 0.220
_refine_diff_density_max 0.311
_refine_diff_density_min -0.308
_refine_diff_density_rms 0.054
_refine_ls_extinction_method none
_refine_ls_goodness_of_fit_ref 1.052
_refine_ls_hydrogen_treatment constr
_refine_ls_matrix_type full
_refine_ls_number_parameters 321
_refine_ls_number_reflns 5293
_refine_ls_number_restraints 180
_refine_ls_restrained_S_all 1.054
_refine_ls_R_factor_all 0.0392
_refine_ls_R_factor_gt 0.0264
_refine_ls_shift/su_max 0.001
_refine_ls_shift/su_mean 0.000
_refine_ls_structure_factor_coef Fsqd
_refine_ls_weighting_details 'w=1/[\s^2^(Fo^2^)+(0.0281P)^2^+1.2067P] where P=(Fo^2^+2Fc^2^)/3'
_refine_ls_weighting_scheme calc
_refine_ls_wR_factor_gt 0.0607
_refine_ls_wR_factor_ref 0.0667
_reflns_Friedel_coverage 0.000
_reflns_number_gt 4401
_reflns_number_total 5293
_reflns_threshold_expression 'I > 2\s(I)'
_cod_data_source_file c8ra10304f2.cif
_cod_data_source_block d1835_a
_cod_database_code 7232259
_shelx_shelxl_version_number 2016/6
_shelx_space_group_comment
; 
The symmetry employed for this shelxl refinement is uniquely defined 
by the following loop, which should always be used as a source of 
symmetry information in preference to the above space-group names. 
They are only intended as comments. 
;
_shelx_estimated_absorpt_t_min 0.757
_shelx_estimated_absorpt_t_max 0.801

loop_
_space_group_symop_operation_xyz
'x, y, z'
'-x+1/2, y+1/2, -z+1/2'
'-x, -y, -z'
'x-1/2, -y-1/2, z-1/2'

loop_
_atom_site_label
_atom_site_type_symbol
_atom_site_fract_x
_atom_site_fract_y
_atom_site_fract_z
_atom_site_U_iso_or_equiv
_atom_site_adp_type
_atom_site_occupancy
_atom_site_site_symmetry_order
_atom_site_calc_flag
_atom_site_refinement_flags_posn
_atom_site_refinement_flags_adp
_atom_site_refinement_flags_occupancy
_atom_site_disorder_assembly
_atom_site_disorder_group
Ni1 Ni 0.64319(2) 0.49164(2) 0.75594(2) 0.01888(6) Uani 1 1 d . . . . .
O1 O 0.64718(12) 0.52438(8) 0.64248(7) 0.0208(2) Uani 1 1 d . . . . .
O2 O 0.47211(13) 0.74561(8) 0.74598(7) 0.0272(3) Uani 1 1 d . . . . .
O3 O 0.56211(12) 0.39834(8) 0.81084(7) 0.0218(2) Uani 1 1 d . . . . .
O4 O 0.99467(12) 0.40623(8) 0.93140(8) 0.0262(3) Uani 1 1 d . . . . .
N1 N 0.55857(14) 0.60543(9) 0.77642(8) 0.0189(3) Uani 1 1 d . . . . .
N2 N 0.83178(14) 0.46706(9) 0.82372(9) 0.0194(3) Uani 1 1 d . . . . .
C1 C 0.52844(17) 0.67008(11) 0.72030(10) 0.0195(3) Uani 1 1 d . . . . .
C2 C 0.54402(17) 0.67018(11) 0.63637(10) 0.0206(3) Uani 1 1 d . . . . .
H2A H 0.515203 0.722115 0.601997 0.025 Uiso 1 1 calc R U . . .
C3 C 0.59930(16) 0.59798(11) 0.60271(10) 0.0178(3) Uani 1 1 d . . . . .
C4 C 0.4877(2) 0.73497(13) 0.83650(11) 0.0322(4) Uani 1 1 d . . . . .
H4A H 0.402158 0.754771 0.852368 0.039 Uiso 1 1 calc R U . . .
H4B H 0.567889 0.770723 0.869295 0.039 Uiso 1 1 calc R U . . .
C5 C 0.51281(18) 0.63330(12) 0.85285(10) 0.0236(4) Uani 1 1 d . . . . .
S1 S 0.70410(15) 0.52370(7) 0.47744(7) 0.0235(2) Uani 0.786(2) 1 d D U P A 1
C6 C 0.61001(17) 0.60194(11) 0.51420(10) 0.0204(3) Uani 0.786(2) 1 d D U P A 1
C7 C 0.5535(9) 0.6642(5) 0.4532(4) 0.0169(10) Uani 0.786(2) 1 d D U P A 1
H7A H 0.495471 0.712547 0.462025 0.020 Uiso 0.786(2) 1 calc R U P A 1
C8 C 0.5901(4) 0.6496(2) 0.3752(2) 0.0263(7) Uani 0.786(2) 1 d D U P A 1
H8A H 0.561275 0.687180 0.326639 0.032 Uiso 0.786(2) 1 calc R U P A 1
C9 C 0.6721(4) 0.5744(2) 0.37942(18) 0.0265(7) Uani 0.786(2) 1 d D U P A 1
H9 H 0.707131 0.552873 0.333865 0.032 Uiso 0.786(2) 1 calc R U P A 1
S1A S 0.5417(10) 0.6740(6) 0.4389(4) 0.0261(11) Uani 0.214(2) 1 d D U P A 2
C6A C 0.61001(17) 0.60194(11) 0.51420(10) 0.0204(3) Uani 0.214(2) 1 d D U P A 2
C7A C 0.687(2) 0.5360(10) 0.4854(8) 0.023(2) Uani 0.214(2) 1 d D U P A 2
H7AA H 0.727632 0.485442 0.518395 0.028 Uiso 0.214(2) 1 calc R U P A 2
C8A C 0.6969(14) 0.5524(8) 0.4007(6) 0.023(2) Uani 0.214(2) 1 d D U P A 2
H8AA H 0.750517 0.516738 0.372016 0.027 Uiso 0.214(2) 1 calc R U P A 2
C9A C 0.6202(14) 0.6253(8) 0.3670(6) 0.025(2) Uani 0.214(2) 1 d D U P A 2
H9A H 0.610986 0.646857 0.310966 0.030 Uiso 0.214(2) 1 calc R U P A 2
C10 C 0.6255(2) 0.61333(14) 0.93319(11) 0.0350(5) Uani 1 1 d . . . . .
H10A H 0.711547 0.645026 0.931162 0.053 Uiso 1 1 calc R U . . .
H10B H 0.643050 0.547982 0.937677 0.053 Uiso 1 1 calc R U . . .
H10C H 0.594524 0.634099 0.982567 0.053 Uiso 1 1 calc R U . . .
C11 C 0.3769(2) 0.58438(15) 0.85293(13) 0.0386(5) Uani 1 1 d . . . . .
H11A H 0.392501 0.518801 0.854326 0.058 Uiso 1 1 calc R U . . .
H11B H 0.305165 0.600330 0.801528 0.058 Uiso 1 1 calc R U . . .
H11C H 0.345739 0.602619 0.902988 0.058 Uiso 1 1 calc R U . . .
C12 C 0.62525(17) 0.34869(10) 0.87477(9) 0.0177(3) Uani 1 1 d . . . . .
C13 C 0.76381(17) 0.35565(11) 0.91691(10) 0.0207(3) Uani 1 1 d . . . . .
H13A H 0.797563 0.321532 0.967355 0.025 Uiso 1 1 calc R U . . .
C14 C 0.85840(17) 0.41188(11) 0.88794(10) 0.0195(3) Uani 1 1 d . . . . .
C15 C 1.07252(19) 0.46518(14) 0.88951(13) 0.0323(4) Uani 1 1 d . . . . .
H15A H 1.140927 0.430005 0.867496 0.039 Uiso 1 1 calc R U . . .
H15B H 1.123342 0.511626 0.929368 0.039 Uiso 1 1 calc R U . . .
S2 S 0.36127(4) 0.27588(3) 0.84587(3) 0.02391(10) Uani 1 1 d D . . . .
C16 C 0.53550(16) 0.27998(11) 0.89997(10) 0.0184(3) Uani 1 1 d D . . . .
C17 C 0.56709(18) 0.21337(11) 0.96056(10) 0.0217(3) Uani 1 1 d D . . . .
H17A H 0.657640 0.204452 0.996849 0.026 Uiso 1 1 calc R U . . .
C18 C 0.44981(18) 0.15931(12) 0.96309(11) 0.0263(4) Uani 1 1 d D . . . .
H18A H 0.453262 0.110180 1.001188 0.032 Uiso 1 1 calc R U . . .
C19 C 0.33197(19) 0.18546(12) 0.90507(11) 0.0271(4) Uani 1 1 d D . . . .
H19 H 0.243731 0.156993 0.898126 0.032 Uiso 1 1 calc R U . . .
C20 C 0.96389(17) 0.51000(11) 0.81611(11) 0.0220(3) Uani 1 1 d . . . . .
C21 C 0.9900(2) 0.48803(15) 0.73029(12) 0.0359(5) Uani 1 1 d . . . . .
H21A H 0.913749 0.512489 0.685182 0.054 Uiso 1 1 calc R U . . .
H21B H 0.994660 0.422204 0.723863 0.054 Uiso 1 1 calc R U . . .
H21C H 1.078550 0.515245 0.726509 0.054 Uiso 1 1 calc R U . . .
C22 C 0.9561(2) 0.61174(13) 0.82843(16) 0.0416(5) Uani 1 1 d . . . . .
H22A H 0.880248 0.637061 0.783601 0.062 Uiso 1 1 calc R U . . .
H22B H 1.044793 0.639600 0.825803 0.062 Uiso 1 1 calc R U . . .
H22C H 0.938364 0.624149 0.883840 0.062 Uiso 1 1 calc R U . . .

loop_
_atom_site_aniso_label
_atom_site_aniso_U_11
_atom_site_aniso_U_22
_atom_site_aniso_U_33
_atom_site_aniso_U_23
_atom_site_aniso_U_13
_atom_site_aniso_U_12
Ni1 0.02014(12) 0.01911(11) 0.01781(10) 0.00478(8) 0.00561(8) 0.00138(8)
O1 0.0243(6) 0.0203(6) 0.0184(5) 0.0018(4) 0.0066(5) 0.0015(5)
O2 0.0364(7) 0.0249(6) 0.0220(6) 0.0013(5) 0.0102(5) 0.0099(5)
O3 0.0208(6) 0.0244(6) 0.0186(5) 0.0072(5) 0.0020(5) -0.0020(5)
O4 0.0159(6) 0.0296(7) 0.0309(7) 0.0077(5) 0.0019(5) -0.0015(5)
N1 0.0187(7) 0.0230(7) 0.0160(6) 0.0013(5) 0.0063(5) 0.0011(5)
N2 0.0180(7) 0.0183(7) 0.0230(7) 0.0017(5) 0.0075(6) -0.0017(5)
C1 0.0166(8) 0.0209(8) 0.0210(8) -0.0013(6) 0.0048(6) 0.0003(6)
C2 0.0226(9) 0.0202(8) 0.0191(8) 0.0047(6) 0.0057(6) 0.0007(7)
C3 0.0162(8) 0.0199(8) 0.0169(7) 0.0013(6) 0.0035(6) -0.0043(6)
C4 0.0419(11) 0.0350(10) 0.0210(8) -0.0016(8) 0.0105(8) 0.0098(9)
C5 0.0245(9) 0.0297(9) 0.0185(8) 0.0000(7) 0.0090(7) 0.0050(7)
S1 0.0284(4) 0.0201(4) 0.0251(4) -0.0052(3) 0.0127(3) 0.0003(3)
C6 0.0215(8) 0.0227(8) 0.0174(7) -0.0017(6) 0.0055(6) -0.0067(6)
C7 0.024(2) 0.018(2) 0.008(2) 0.0051(14) 0.0021(18) -0.0014(13)
C8 0.0388(18) 0.0225(15) 0.0173(12) -0.0019(10) 0.0065(11) -0.0076(12)
C9 0.0389(19) 0.0281(19) 0.0149(13) -0.0016(12) 0.0111(13) -0.0088(13)
S1A 0.0353(19) 0.0214(17) 0.0152(19) 0.0112(13) -0.0054(16) -0.0016(13)
C6A 0.0215(8) 0.0227(8) 0.0174(7) -0.0017(6) 0.0055(6) -0.0067(6)
C7A 0.033(4) 0.025(4) 0.013(4) 0.007(3) 0.008(3) -0.008(3)
C8A 0.033(4) 0.021(4) 0.016(4) 0.002(3) 0.010(3) -0.003(3)
C9A 0.034(4) 0.029(4) 0.013(3) -0.001(4) 0.009(3) -0.007(4)
C10 0.0379(11) 0.0476(12) 0.0189(8) -0.0008(8) 0.0059(8) 0.0129(9)
C11 0.0324(11) 0.0502(13) 0.0399(11) 0.0001(9) 0.0213(9) -0.0016(9)
C12 0.0215(8) 0.0160(7) 0.0167(7) -0.0004(6) 0.0066(6) 0.0000(6)
C13 0.0204(8) 0.0204(8) 0.0207(8) 0.0056(6) 0.0041(6) 0.0010(6)
C14 0.0177(8) 0.0192(8) 0.0214(8) -0.0013(6) 0.0043(6) 0.0021(6)
C15 0.0195(9) 0.0404(11) 0.0377(10) 0.0088(9) 0.0086(8) -0.0054(8)
S2 0.0209(2) 0.0274(2) 0.0220(2) 0.00387(16) 0.00272(16) -0.00455(17)
C16 0.0187(8) 0.0194(8) 0.0180(7) -0.0017(6) 0.0059(6) -0.0003(6)
C17 0.0195(9) 0.0211(8) 0.0252(8) 0.0038(7) 0.0069(7) 0.0007(7)
C18 0.0291(10) 0.0210(8) 0.0306(9) 0.0057(7) 0.0109(8) -0.0015(7)
C19 0.0255(10) 0.0263(9) 0.0308(9) 0.0011(7) 0.0096(7) -0.0080(7)
C20 0.0182(8) 0.0202(8) 0.0295(9) 0.0005(7) 0.0098(7) -0.0028(6)
C21 0.0287(11) 0.0511(13) 0.0320(10) -0.0007(9) 0.0155(8) -0.0015(9)
C22 0.0310(11) 0.0224(10) 0.0742(16) -0.0057(10) 0.0186(11) -0.0052(8)

loop_
_atom_type_symbol
_atom_type_description
_atom_type_scat_dispersion_real
_atom_type_scat_dispersion_imag
_atom_type_scat_source
C C 0.0033 0.0016 'International Tables Vol C Tables 4.2.6.8 and 6.1.1.4'
H H 0.0000 0.0000 'International Tables Vol C Tables 4.2.6.8 and 6.1.1.4'
N N 0.0061 0.0033 'International Tables Vol C Tables 4.2.6.8 and 6.1.1.4'
O O 0.0106 0.0060 'International Tables Vol C Tables 4.2.6.8 and 6.1.1.4'
S S 0.1246 0.1234 'International Tables Vol C Tables 4.2.6.8 and 6.1.1.4'
Ni Ni 0.3393 1.1124 'International Tables Vol C Tables 4.2.6.8 and 6.1.1.4'

loop_
_geom_angle_atom_site_label_1
_geom_angle_atom_site_label_2
_geom_angle_atom_site_label_3
_geom_angle
O1 Ni1 O3 137.71(5)
O1 Ni1 N1 93.58(5)
O3 Ni1 N1 106.88(5)
O1 Ni1 N2 110.04(5)
O3 Ni1 N2 93.18(5)
N1 Ni1 N2 117.17(6)
C3 O1 Ni1 126.87(10)
C1 O2 C4 106.11(12)
C12 O3 Ni1 127.21(11)
C14 O4 C15 107.16(13)
C1 N1 C5 108.73(13)
C1 N1 Ni1 123.01(11)
C5 N1 Ni1 128.23(11)
C14 N2 C20 109.34(14)
C14 N2 Ni1 122.92(11)
C20 N2 Ni1 127.62(11)
N1 C1 O2 115.07(14)
N1 C1 C2 128.15(15)
O2 C1 C2 116.76(14)
C3 C2 C1 122.47(15)
C3 C2 H2A 118.8
C1 C2 H2A 118.8
O1 C3 C2 125.78(14)
O1 C3 C6A 114.58(14)
C2 C3 C6A 119.63(14)
O1 C3 C6 114.58(14)
C2 C3 C6 119.63(14)
O2 C4 C5 104.67(13)
O2 C4 H4A 110.8
C5 C4 H4A 110.8
O2 C4 H4B 110.8
C5 C4 H4B 110.8
H4A C4 H4B 108.9
N1 C5 C10 110.83(14)
N1 C5 C11 108.96(14)
C10 C5 C11 111.25(16)
N1 C5 C4 101.28(13)
C10 C5 C4 113.03(16)
C11 C5 C4 111.03(16)
C6 S1 C9 92.49(13)
C7 C6 C3 128.4(3)
C7 C6 S1 111.4(3)
C3 C6 S1 120.23(12)
C6 C7 C8 113.5(4)
C6 C7 H7A 123.3
C8 C7 H7A 123.3
C9 C8 C7 111.1(3)
C9 C8 H8A 124.4
C7 C8 H8A 124.4
C8 C9 S1 111.6(2)
C8 C9 H9 124.2
S1 C9 H9 124.2
C6A S1A C9A 93.8(4)
C7A C6A C3 119.0(5)
C7A C6A S1A 111.1(5)
C3 C6A S1A 129.9(3)
C6A C7A C8A 112.8(7)
C6A C7A H7AA 123.6
C8A C7A H7AA 123.6
C9A C8A C7A 110.8(8)
C9A C8A H8AA 124.6
C7A C8A H8AA 124.6
C8A C9A S1A 111.2(7)
C8A C9A H9A 124.4
S1A C9A H9A 124.4
C5 C10 H10A 109.5
C5 C10 H10B 109.5
H10A C10 H10B 109.5
C5 C10 H10C 109.5
H10A C10 H10C 109.5
H10B C10 H10C 109.5
C5 C11 H11A 109.5
C5 C11 H11B 109.5
H11A C11 H11B 109.5
C5 C11 H11C 109.5
H11A C11 H11C 109.5
H11B C11 H11C 109.5
O3 C12 C13 125.19(14)
O3 C12 C16 114.26(14)
C13 C12 C16 120.55(14)
C12 C13 C14 122.48(15)
C12 C13 H13A 118.8
C14 C13 H13A 118.8
N2 C14 O4 115.51(14)
N2 C14 C13 128.20(15)
O4 C14 C13 116.27(14)
O4 C15 C20 105.95(14)
O4 C15 H15A 110.5
C20 C15 H15A 110.5
O4 C15 H15B 110.5
C20 C15 H15B 110.5
H15A C15 H15B 108.7
C19 S2 C16 91.67(8)
C17 C16 C12 130.55(15)
C17 C16 S2 110.99(12)
C12 C16 S2 118.43(12)
C16 C17 C18 112.65(15)
C16 C17 H17A 123.7
C18 C17 H17A 123.7
C19 C18 C17 112.64(15)
C19 C18 H18A 123.7
C17 C18 H18A 123.7
C18 C19 S2 112.04(13)
C18 C19 H19 124.0
S2 C19 H19 124.0
N2 C20 C22 109.61(14)
N2 C20 C21 110.11(14)
C22 C20 C21 111.00(16)
N2 C20 C15 102.00(13)
C22 C20 C15 111.74(16)
C21 C20 C15 112.01(15)
C20 C21 H21A 109.5
C20 C21 H21B 109.5
H21A C21 H21B 109.5
C20 C21 H21C 109.5
H21A C21 H21C 109.5
H21B C21 H21C 109.5
C20 C22 H22A 109.5
C20 C22 H22B 109.5
H22A C22 H22B 109.5
C20 C22 H22C 109.5
H22A C22 H22C 109.5
H22B C22 H22C 109.5

loop_
_geom_bond_atom_site_label_1
_geom_bond_atom_site_label_2
_geom_bond_distance
Ni1 O1 1.9214(11)
Ni1 O3 1.9253(11)
Ni1 N1 1.9437(14)
Ni1 N2 1.9479(14)
O1 C3 1.2926(19)
O2 C1 1.3596(19)
O2 C4 1.453(2)
O3 C12 1.2978(18)
O4 C14 1.358(2)
O4 C15 1.444(2)
N1 C1 1.303(2)
N1 C5 1.487(2)
N2 C14 1.300(2)
N2 C20 1.487(2)
C1 C2 1.415(2)
C2 C3 1.374(2)
C2 H2A 0.9500
C3 C6A 1.474(2)
C3 C6 1.474(2)
C4 C5 1.534(3)
C4 H4A 0.9900
C4 H4B 0.9900
C5 C10 1.519(2)
C5 C11 1.528(3)
S1 C6 1.6863(18)
S1 C9 1.720(3)
C6 C7 1.365(5)
C7 C8 1.424(6)
C7 H7A 0.9500
C8 C9 1.367(4)
C8 H8A 0.9500
C9 H9 0.9500
S1A C6A 1.637(5)
S1A C9A 1.719(7)
C6A C7A 1.386(8)
C7A C8A 1.430(8)
C7A H7AA 0.9500
C8A C9A 1.352(8)
C8A H8AA 0.9500
C9A H9A 0.9500
C10 H10A 0.9800
C10 H10B 0.9800
C10 H10C 0.9800
C11 H11A 0.9800
C11 H11B 0.9800
C11 H11C 0.9800
C12 C13 1.374(2)
C12 C16 1.474(2)
C13 C14 1.419(2)
C13 H13A 0.9500
C15 C20 1.541(3)
C15 H15A 0.9900
C15 H15B 0.9900
S2 C19 1.7145(17)
S2 C16 1.7282(16)
C16 C17 1.373(2)
C17 C18 1.418(2)
C17 H17A 0.9500
C18 C19 1.359(2)
C18 H18A 0.9500
C19 H19 0.9500
C20 C22 1.520(2)
C20 C21 1.520(2)
C21 H21A 0.9800
C21 H21B 0.9800
C21 H21C 0.9800
C22 H22A 0.9800
C22 H22B 0.9800
C22 H22C 0.9800

loop_
_geom_torsion_atom_site_label_1
_geom_torsion_atom_site_label_2
_geom_torsion_atom_site_label_3
_geom_torsion_atom_site_label_4
_geom_torsion
C5 N1 C1 O2 3.3(2)
Ni1 N1 C1 O2 -178.81(11)
C5 N1 C1 C2 -175.09(16)
Ni1 N1 C1 C2 2.8(2)
C4 O2 C1 N1 10.3(2)
C4 O2 C1 C2 -171.16(15)
N1 C1 C2 C3 -1.6(3)
O2 C1 C2 C3 -179.88(15)
Ni1 O1 C3 C2 4.6(2)
Ni1 O1 C3 C6A -176.68(10)
Ni1 O1 C3 C6 -176.68(10)
C1 C2 C3 O1 -2.5(3)
C1 C2 C3 C6A 178.81(15)
C1 C2 C3 C6 178.81(15)
C1 O2 C4 C5 -18.61(18)
C1 N1 C5 C10 -134.54(16)
Ni1 N1 C5 C10 47.7(2)
C1 N1 C5 C11 102.73(17)
Ni1 N1 C5 C11 -75.05(18)
C1 N1 C5 C4 -14.36(18)
Ni1 N1 C5 C4 167.87(12)
O2 C4 C5 N1 19.60(18)
O2 C4 C5 C10 138.21(15)
O2 C4 C5 C11 -95.97(17)
O1 C3 C6 C7 170.8(6)
C2 C3 C6 C7 -10.4(6)
O1 C3 C6 S1 -10.4(2)
C2 C3 C6 S1 168.45(14)
C9 S1 C6 C7 1.1(5)
C9 S1 C6 C3 -177.93(17)
C3 C6 C7 C8 177.4(4)
S1 C6 C7 C8 -1.5(9)
C6 C7 C8 C9 1.2(9)
C7 C8 C9 S1 -0.4(6)
C6 S1 C9 C8 -0.4(3)
O1 C3 C6A C7A -9.5(11)
C2 C3 C6A C7A 169.3(11)
O1 C3 C6A S1A 169.5(5)
C2 C3 C6A S1A -11.7(6)
C9A S1A C6A C7A -3.8(13)
C9A S1A C6A C3 177.1(5)
C3 C6A C7A C8A -175.4(11)
S1A C6A C7A C8A 5(2)
C6A C7A C8A C9A -4(2)
C7A C8A C9A S1A 1.6(19)
C6A S1A C9A C8A 1.2(13)
Ni1 O3 C12 C13 1.7(2)
Ni1 O3 C12 C16 -177.34(10)
O3 C12 C13 C14 -7.9(3)
C16 C12 C13 C14 171.15(15)
C20 N2 C14 O4 -0.06(19)
Ni1 N2 C14 O4 -176.40(10)
C20 N2 C14 C13 -178.51(16)
Ni1 N2 C14 C13 5.2(2)
C15 O4 C14 N2 -1.2(2)
C15 O4 C14 C13 177.47(15)
C12 C13 C14 N2 4.1(3)
C12 C13 C14 O4 -174.35(15)
C14 O4 C15 C20 1.81(19)
O3 C12 C16 C17 176.04(16)
C13 C12 C16 C17 -3.1(3)
O3 C12 C16 S2 -2.07(19)
C13 C12 C16 S2 178.80(12)
C19 S2 C16 C17 0.26(13)
C19 S2 C16 C12 178.72(13)
C12 C16 C17 C18 -178.36(16)
S2 C16 C17 C18 -0.14(18)
C16 C17 C18 C19 -0.1(2)
C17 C18 C19 S2 0.3(2)
C16 S2 C19 C18 -0.32(15)
C14 N2 C20 C22 -117.38(17)
Ni1 N2 C20 C22 58.73(19)
C14 N2 C20 C21 120.24(16)
Ni1 N2 C20 C21 -63.65(18)
C14 N2 C20 C15 1.16(18)
Ni1 N2 C20 C15 177.27(12)
O4 C15 C20 N2 -1.77(18)
O4 C15 C20 C22 115.24(17)
O4 C15 C20 C21 -119.49(16)
